data_4104866
loop_
_publ_author_name
'Kristopher J. Kolonko'
'Margaret M. Biddle'
'Ilia A. Guzei'
'Hans J. Reich'

_publ_contact_author_address
;
Department of Chemistry
University of Wisconsin-Madison
1101 University Ave
Madison, WI  53706
USA
;
_publ_contact_author_email iguzei@chem.wisc.edu
_publ_contact_author_fax 608-262-0381
_publ_contact_author_name
;
Guzei, Ilia A. 
;
_publ_contact_author_phone 608-263-4694
_publ_section_title
;
 Solution Structures of Lithium Enolates of Cyclopentanone, Cyclohexanone,
 Acetophenones, and Benzyl Ketones. Triple Ions and Higher Lithiate
 Complexes
;
_journal_name_full 'Journal of the American Chemical Society'
_journal_page_first 11525
_journal_page_last 11534
_journal_paper_doi 10.1021/ja903479p
_journal_volume 131
_journal_year 2009
_chemical_formula_moiety 'C38 H42 F4 Li2 O4'
_chemical_formula_sum 'C38 H42 F4 Li2 O4'
_chemical_formula_weight 652.60
_chemical_name_systematic
;
 ?
;
_space_group_IT_number 2
_symmetry_cell_setting triclinic
_symmetry_Int_Tables_number 2
_symmetry_space_group_name_Hall '-P 1'
_symmetry_space_group_name_H-M 'P -1'
_atom_sites_solution_hydrogens geom
_atom_sites_solution_primary direct
_atom_sites_solution_secondary difmap
_audit_creation_method
;
manual editing of the CIF file 
created by SHELXTL Ver. 6.10
and processed with modiCIfer-03272007. 
;
_cell_angle_alpha 113.932(2)
_cell_angle_beta 96.489(2)
_cell_angle_gamma 98.884(2)
_cell_formula_units_Z 1
_cell_length_a 9.6071(11)
_cell_length_b 9.8809(12)
_cell_length_c 10.5968(13)
_cell_measurement_reflns_used 5083
_cell_measurement_temperature 105(2)
_cell_measurement_theta_max 28.9763
_cell_measurement_theta_min 2.3809
_cell_volume 891.06(19)
_computing_cell_refinement 'SAINT Ver. 7.24A (Bruker-AXS, 2007)'
_computing_data_collection 'SMART Ver. 5.622 (Bruker-AXS, 2000)'
_computing_data_reduction 'SAINT Ver. 7.24A'
_computing_molecular_graphics SHELXTL
_computing_publication_material SHELXTL
_computing_structure_refinement SHELXTL
_computing_structure_solution 'SHELXTL (Bruker-AXS, 2007)'
_diffrn_ambient_temperature 105(2)
_diffrn_measured_fraction_theta_full 0.998
_diffrn_measured_fraction_theta_max 0.998
_diffrn_measurement_device_type 'Bruker CCD-1000 area detector'
_diffrn_measurement_method '0.30\% \w and 0.4 \% \f scans'
_diffrn_radiation_monochromator graphite
_diffrn_radiation_source 'fine-focus sealed tube'
_diffrn_radiation_type Mo-K\a
_diffrn_radiation_wavelength 0.71073
_diffrn_reflns_av_R_equivalents 0.0241
_diffrn_reflns_av_sigmaI/netI 0.0219
_diffrn_reflns_limit_h_max 11
_diffrn_reflns_limit_h_min -11
_diffrn_reflns_limit_k_max 11
_diffrn_reflns_limit_k_min -11
_diffrn_reflns_limit_l_max 12
_diffrn_reflns_limit_l_min -12
_diffrn_reflns_number 10061
_diffrn_reflns_theta_full 25.50
_diffrn_reflns_theta_max 25.50
_diffrn_reflns_theta_min 2.14
_diffrn_standards_number 0
_exptl_absorpt_coefficient_mu 0.090
_exptl_absorpt_correction_T_max 0.9769
_exptl_absorpt_correction_T_min 0.9605
_exptl_absorpt_correction_type multi-scan
_exptl_absorpt_process_details
;
SADABS  (Bruker-AXS, 2007)
;
_exptl_crystal_colour colourless
_exptl_crystal_density_diffrn 1.216
_exptl_crystal_description block
_exptl_crystal_F_000 344
_exptl_crystal_size_max 0.45
_exptl_crystal_size_mid 0.34
_exptl_crystal_size_min 0.26
_refine_diff_density_max 0.578
_refine_diff_density_min -0.388
_refine_diff_density_rms 0.049
_refine_ls_extinction_method none
_refine_ls_goodness_of_fit_ref 0.988
_refine_ls_hydrogen_treatment constr
_refine_ls_matrix_type full
_refine_ls_number_parameters 242
_refine_ls_number_reflns 3310
_refine_ls_number_restraints 12
_refine_ls_restrained_S_all 0.995
_refine_ls_R_factor_all 0.0669
_refine_ls_R_factor_gt 0.0575
_refine_ls_shift/su_max 0.000
_refine_ls_shift/su_mean 0.000
_refine_ls_structure_factor_coef Fsqd
_refine_ls_weighting_details 'calc w=1/[\s^2^(Fo^2^)+(0.0800P)^2^+0.7860P] where P=(Fo^2^+2Fc^2^)/3'
_refine_ls_weighting_scheme calc
_refine_ls_wR_factor_gt 0.1545
_refine_ls_wR_factor_ref 0.1606
_reflns_number_gt 2797
_reflns_number_total 3310
_reflns_threshold_expression I>2\s(I)
_cod_data_source_file ja903479p_si_003.cif
_cod_data_source_block reich10
_cod_original_cell_volume 891.06(18)
_cod_original_sg_symbol_Hall '-P 1        '
_cod_original_sg_symbol_H-M 'P -1 '
_cod_database_code 4104866

loop_
_symmetry_equiv_pos_as_xyz
'x, y, z'
'-x, -y, -z'

loop_
_atom_site_label
_atom_site_type_symbol
_atom_site_fract_x
_atom_site_fract_y
_atom_site_fract_z
_atom_site_U_iso_or_equiv
_atom_site_adp_type
_atom_site_occupancy
_atom_site_symmetry_multiplicity
_atom_site_calc_flag
_atom_site_refinement_flags
_atom_site_disorder_assembly
_atom_site_disorder_group
F1 F 1.0687(2) 1.40747(19) 0.85264(16) 0.0714(5) Uani 1 1 d . . .
F2 F -0.04326(14) 1.21911(16) 0.12484(17) 0.0543(4) Uani 1 1 d . . .
O1 O 0.51755(14) 1.05479(15) 0.40096(13) 0.0288(3) Uani 1 1 d . . .
Li1 Li 0.4196(4) 0.8817(4) 0.4067(3) 0.0339(8) Uani 1 1 d . . .
C1 C 0.8617(2) 1.0896(2) 0.5396(2) 0.0342(5) Uani 1 1 d . . .
H1 H 0.8305 0.9828 0.5055 0.041 Uiso 1 1 calc R . .
C2 C 0.9434(3) 1.1728(3) 0.6748(2) 0.0443(6) Uani 1 1 d . . .
H2 H 0.9675 1.1248 0.7333 0.053 Uiso 1 1 calc R . .
C3 C 0.9876(3) 1.3255(3) 0.7204(2) 0.0459(6) Uani 1 1 d . . .
C4 C 0.9529(3) 1.3994(3) 0.6410(3) 0.0453(6) Uani 1 1 d . . .
H4 H 0.9842 1.5064 0.6769 0.054 Uiso 1 1 calc R . .
C5 C 0.8707(2) 1.3144(2) 0.5063(2) 0.0383(5) Uani 1 1 d . . .
H5 H 0.8457 1.3642 0.4497 0.046 Uiso 1 1 calc R . .
C6 C 0.8243(2) 1.1577(2) 0.4530(2) 0.0300(4) Uani 1 1 d . . .
C7 C 0.7321(2) 1.0654(2) 0.3079(2) 0.0323(5) Uani 1 1 d . . .
H7A H 0.7339 0.9569 0.2776 0.039 Uiso 1 1 calc R . .
H7B H 0.7721 1.0984 0.2403 0.039 Uiso 1 1 calc R . .
C8 C 0.5776(2) 1.0840(2) 0.30649(19) 0.0273(4) Uani 1 1 d . . .
C9 C 0.5142(2) 1.1259(2) 0.21136(19) 0.0286(4) Uani 1 1 d . . .
H9 H 0.5720 1.1431 0.1500 0.034 Uiso 1 1 calc R . .
C10 C 0.3683(2) 1.1478(2) 0.1919(2) 0.0287(4) Uani 1 1 d . . .
C11 C 0.3133(2) 1.1633(2) 0.0713(2) 0.0367(5) Uani 1 1 d . . .
H11 H 0.3720 1.1577 0.0037 0.044 Uiso 1 1 calc R . .
C12 C 0.1759(3) 1.1867(3) 0.0476(2) 0.0424(5) Uani 1 1 d . . .
H12 H 0.1406 1.1971 -0.0347 0.051 Uiso 1 1 calc R . .
C13 C 0.0923(2) 1.1945(2) 0.1460(3) 0.0403(5) Uani 1 1 d . . .
C14 C 0.1402(2) 1.1817(2) 0.2668(3) 0.0399(5) Uani 1 1 d . . .
H14 H 0.0805 1.1889 0.3339 0.048 Uiso 1 1 calc R . .
C15 C 0.2777(2) 1.1580(2) 0.2890(2) 0.0343(5) Uani 1 1 d . . .
H15 H 0.3115 1.1483 0.3721 0.041 Uiso 1 1 calc R . .
O2 O 0.39978(18) 0.67529(18) 0.27497(17) 0.0450(4) Uani 1 1 d D . .
C16 C 0.5876(4) 0.5478(4) 0.3146(4) 0.0548(10) Uani 0.70 1 d PD A 1
H16A H 0.5850 0.4941 0.2134 0.082 Uiso 0.70 1 calc PR A 1
H16B H 0.6139 0.4851 0.3613 0.082 Uiso 0.70 1 calc PR A 1
H16C H 0.6589 0.6442 0.3538 0.082 Uiso 0.70 1 calc PR A 1
C17 C 0.4397(4) 0.5792(3) 0.3386(4) 0.0387(7) Uani 0.70 1 d PD A 1
H17A H 0.3675 0.4820 0.2977 0.046 Uiso 0.70 1 calc PR A 1
H17B H 0.4411 0.6292 0.4410 0.046 Uiso 0.70 1 calc PR A 1
C16A C 0.6499(12) 0.6412(17) 0.3034(15) 0.036(3) Uiso 0.15 1 d PD A 2
H16D H 0.6758 0.6247 0.2122 0.054 Uiso 0.15 1 calc PR A 2
H16E H 0.7066 0.5921 0.3478 0.054 Uiso 0.15 1 calc PR A 2
H16F H 0.6698 0.7503 0.3643 0.054 Uiso 0.15 1 calc PR A 2
C17A C 0.4888(11) 0.5724(12) 0.2810(15) 0.089(4) Uiso 0.15 1 d PD A 2
H17C H 0.4608 0.4781 0.1922 0.106 Uiso 0.15 1 calc PR A 2
H17D H 0.4719 0.5452 0.3591 0.106 Uiso 0.15 1 calc PR A 2
C16B C 0.4729(16) 0.5482(17) 0.4090(14) 0.038(3) Uiso 0.15 1 d PD A 3
H16G H 0.5003 0.6461 0.4923 0.057 Uiso 0.15 1 calc PR A 3
H16H H 0.5351 0.4816 0.4182 0.057 Uiso 0.15 1 calc PR A 3
H16I H 0.3727 0.5010 0.4007 0.057 Uiso 0.15 1 calc PR A 3
C17B C 0.4888(11) 0.5724(12) 0.2810(15) 0.089(4) Uiso 0.15 1 d P A 3
H17E H 0.5904 0.6163 0.2865 0.106 Uiso 0.15 1 calc PR A 3
H17F H 0.4580 0.4747 0.1957 0.106 Uiso 0.15 1 calc PR A 3
C18 C 0.3393(6) 0.6056(4) 0.1295(3) 0.0651(11) Uani 0.85 1 d PD A 1
H18A H 0.2486 0.5319 0.1116 0.078 Uiso 0.85 1 calc PR A 1
H18B H 0.4064 0.5495 0.0761 0.078 Uiso 0.85 1 calc PR A 1
C19 C 0.3100(3) 0.7242(3) 0.0803(2) 0.0369(6) Uani 0.85 1 d PD A 1
H19A H 0.2376 0.7737 0.1277 0.055 Uiso 0.85 1 calc PR A 1
H19B H 0.2745 0.6755 -0.0217 0.055 Uiso 0.85 1 calc PR A 1
H19C H 0.3990 0.8002 0.1030 0.055 Uiso 0.85 1 calc PR A 1
C18A C 0.397(4) 0.639(3) 0.1287(9) 0.088(12) Uiso 0.15 1 d PD A 2
H18C H 0.4969 0.6806 0.1268 0.105 Uiso 0.15 1 calc PR A 2
H18D H 0.3397 0.7072 0.1111 0.105 Uiso 0.15 1 calc PR A 2
C19A C 0.351(3) 0.491(3) -0.009(2) 0.086(7) Uiso 0.15 1 d PD A 2
H19D H 0.4293 0.4366 -0.0224 0.129 Uiso 0.15 1 calc PR A 2
H19E H 0.3280 0.5148 -0.0890 0.129 Uiso 0.15 1 calc PR A 2
H19F H 0.2656 0.4261 -0.0033 0.129 Uiso 0.15 1 calc PR A 2

loop_
_atom_site_aniso_label
_atom_site_aniso_U_11
_atom_site_aniso_U_22
_atom_site_aniso_U_33
_atom_site_aniso_U_23
_atom_site_aniso_U_13
_atom_site_aniso_U_12
F1 0.0828(12) 0.0585(10) 0.0400(9) 0.0055(7) -0.0182(8) -0.0101(9)
F2 0.0369(7) 0.0492(8) 0.0676(10) 0.0172(7) -0.0043(7) 0.0167(6)
O1 0.0342(7) 0.0296(7) 0.0223(7) 0.0129(6) 0.0021(5) 0.0033(6)
Li1 0.0417(19) 0.0307(17) 0.0248(16) 0.0118(14) -0.0002(14) 0.0007(14)
C1 0.0346(11) 0.0344(11) 0.0311(11) 0.0127(9) 0.0018(9) 0.0081(9)
C2 0.0469(13) 0.0470(13) 0.0337(12) 0.0160(10) -0.0043(10) 0.0079(10)
C3 0.0449(13) 0.0481(14) 0.0315(12) 0.0096(10) -0.0017(10) 0.0018(10)
C4 0.0472(13) 0.0313(11) 0.0452(13) 0.0069(10) 0.0121(11) -0.0007(10)
C5 0.0437(12) 0.0374(12) 0.0391(12) 0.0191(10) 0.0146(10) 0.0120(9)
C6 0.0273(9) 0.0346(10) 0.0275(10) 0.0112(8) 0.0074(8) 0.0098(8)
C7 0.0375(11) 0.0361(11) 0.0240(10) 0.0116(8) 0.0060(8) 0.0136(9)
C8 0.0340(10) 0.0239(9) 0.0216(9) 0.0077(7) 0.0041(8) 0.0067(8)
C9 0.0360(10) 0.0286(10) 0.0220(9) 0.0108(8) 0.0072(8) 0.0088(8)
C10 0.0371(11) 0.0215(9) 0.0242(9) 0.0074(7) 0.0023(8) 0.0069(8)
C11 0.0455(12) 0.0368(11) 0.0243(10) 0.0092(9) 0.0015(9) 0.0146(9)
C12 0.0490(13) 0.0402(12) 0.0308(11) 0.0094(9) -0.0059(10) 0.0162(10)
C13 0.0328(11) 0.0297(11) 0.0486(13) 0.0092(10) -0.0044(10) 0.0103(9)
C14 0.0379(12) 0.0356(11) 0.0484(13) 0.0181(10) 0.0125(10) 0.0118(9)
C15 0.0402(11) 0.0326(11) 0.0359(11) 0.0187(9) 0.0088(9) 0.0127(9)
O2 0.0491(10) 0.0394(9) 0.0499(10) 0.0220(8) 0.0086(8) 0.0121(7)
C16 0.060(2) 0.046(2) 0.058(2) 0.0163(18) 0.0099(18) 0.0290(18)
C17 0.055(2) 0.0295(15) 0.0401(18) 0.0184(14) 0.0168(16) 0.0170(14)
C18 0.092(4) 0.0351(17) 0.0411(19) -0.0055(13) -0.0065(17) 0.015(2)
C19 0.0453(14) 0.0335(13) 0.0201(11) 0.0061(10) 0.0012(10) -0.0050(11)

loop_
_atom_type_symbol
_atom_type_description
_atom_type_scat_dispersion_real
_atom_type_scat_dispersion_imag
_atom_type_scat_source
C C 0.0033 0.0016 'International Tables Vol C Tables 4.2.6.8 and 6.1.1.4'
H H 0.0000 0.0000 'International Tables Vol C Tables 4.2.6.8 and 6.1.1.4'
Li Li -0.0003 0.0001 'International Tables Vol C Tables 4.2.6.8 and 6.1.1.4'
O O 0.0106 0.0060 'International Tables Vol C Tables 4.2.6.8 and 6.1.1.4'
F F 0.0171 0.0103 'International Tables Vol C Tables 4.2.6.8 and 6.1.1.4'

loop_
_geom_angle_atom_site_label_1
_geom_angle_atom_site_label_2
_geom_angle_atom_site_label_3
_geom_angle
_geom_angle_site_symmetry_1
_geom_angle_site_symmetry_3
_geom_angle_publ_flag
C8 O1 Li1 134.84(16) . . yes
C8 O1 Li1 132.00(16) . 2_676 yes
Li1 O1 Li1 84.26(16) . 2_676 yes
O1 Li1 O1 95.74(16) . 2_676 yes
O1 Li1 O2 127.9(2) . . yes
O1 Li1 O2 121.23(19) 2_676 . yes
O1 Li1 Li1 48.18(12) . 2_676 yes
O1 Li1 Li1 47.56(12) 2_676 2_676 yes
O2 Li1 Li1 147.6(3) . 2_676 yes
C6 C1 C2 122.1(2) . . ?
C6 C1 H1 119.0 . . ?
C2 C1 H1 119.0 . . ?
C3 C2 C1 117.6(2) . . ?
C3 C2 H2 121.2 . . ?
C1 C2 H2 121.2 . . ?
C2 C3 C4 123.1(2) . . ?
C2 C3 F1 117.9(2) . . ?
C4 C3 F1 119.1(2) . . ?
C3 C4 C5 118.4(2) . . ?
C3 C4 H4 120.8 . . ?
C5 C4 H4 120.8 . . ?
C4 C5 C6 121.2(2) . . ?
C4 C5 H5 119.4 . . ?
C6 C5 H5 119.4 . . ?
C1 C6 C5 117.61(19) . . ?
C1 C6 C7 121.06(18) . . ?
C5 C6 C7 121.29(19) . . ?
C6 C7 C8 111.31(16) . . ?
C6 C7 H7A 109.4 . . ?
C8 C7 H7A 109.4 . . ?
C6 C7 H7B 109.4 . . ?
C8 C7 H7B 109.4 . . ?
H7A C7 H7B 108.0 . . ?
O1 C8 C9 126.07(18) . . ?
O1 C8 C7 114.45(16) . . ?
C9 C8 C7 119.47(17) . . ?
C8 C9 C10 127.85(18) . . ?
C8 C9 H9 116.1 . . ?
C10 C9 H9 116.1 . . ?
C11 C10 C15 116.77(19) . . ?
C11 C10 C9 119.28(18) . . ?
C15 C10 C9 123.94(18) . . ?
C12 C11 C10 122.1(2) . . ?
C12 C11 H11 119.0 . . ?
C10 C11 H11 119.0 . . ?
C13 C12 C11 118.3(2) . . ?
C13 C12 H12 120.8 . . ?
C11 C12 H12 120.8 . . ?
F2 C13 C12 119.0(2) . . ?
F2 C13 C14 118.5(2) . . ?
C12 C13 C14 122.4(2) . . ?
C13 C14 C15 118.6(2) . . ?
C13 C14 H14 120.7 . . ?
C15 C14 H14 120.7 . . ?
C14 C15 C10 121.8(2) . . ?
C14 C15 H15 119.1 . . ?
C10 C15 H15 119.1 . . ?
C18 O2 C18A 24.4(12) . . yes
C18 O2 C17 117.7(2) . . yes
C18A O2 C17 123.1(14) . . yes
C18 O2 C17A 100.2(6) . . yes
C18A O2 C17A 95.5(16) . . yes
C17 O2 C17A 32.2(5) . . yes
C18 O2 Li1 128.2(2) . . yes
C18A O2 Li1 119.5(12) . . yes
C17 O2 Li1 113.77(19) . . yes
C17A O2 Li1 127.4(6) . . yes
O2 C17 C16 110.9(3) . . ?
O2 C17 H17A 109.5 . . ?
C16 C17 H17A 109.5 . . ?
O2 C17 H17B 109.5 . . ?
C16 C17 H17B 109.5 . . ?
H17A C17 H17B 108.1 . . ?
C17A C16A H16D 109.5 . . ?
C17A C16A H16E 109.5 . . ?
H16D C16A H16E 109.5 . . ?
C17A C16A H16F 109.5 . . ?
H16D C16A H16F 109.5 . . ?
H16E C16A H16F 109.5 . . ?
O2 C17A C16A 112.4(9) . . ?
O2 C17A H17C 109.1 . . ?
C16A C17A H17C 109.1 . . ?
O2 C17A H17D 109.1 . . ?
C16A C17A H17D 109.1 . . ?
H17C C17A H17D 107.9 . . ?
O2 C18 C19 110.2(2) . . ?
O2 C18 H18A 109.6 . . ?
C19 C18 H18A 109.6 . . ?
O2 C18 H18B 109.6 . . ?
C19 C18 H18B 109.6 . . ?
H18A C18 H18B 108.1 . . ?
O2 C18A C19A 134(2) . . ?
O2 C18A H18C 103.7 . . ?
C19A C18A H18C 103.7 . . ?
O2 C18A H18D 103.7 . . ?
C19A C18A H18D 103.7 . . ?
H18C C18A H18D 105.3 . . ?
C18A C19A H19D 109.5 . . ?
C18A C19A H19E 109.5 . . ?
H19D C19A H19E 109.5 . . ?
C18A C19A H19F 109.5 . . ?
H19D C19A H19F 109.5 . . ?
H19E C19A H19F 109.5 . . ?

loop_
_geom_bond_atom_site_label_1
_geom_bond_atom_site_label_2
_geom_bond_distance
_geom_bond_site_symmetry_2
_geom_bond_publ_flag
F1 C3 1.365(3) . yes
F2 C13 1.371(2) . yes
O1 C8 1.316(2) . yes
O1 Li1 1.847(4) . yes
O1 Li1 1.866(3) 2_676 yes
Li1 O1 1.866(3) 2_676 yes
Li1 O2 1.912(4) . yes
Li1 Li1 2.491(7) 2_676 yes
C1 C6 1.388(3) . ?
C1 C2 1.392(3) . ?
C1 H1 0.9500 . ?
C2 C3 1.362(4) . ?
C2 H2 0.9500 . ?
C3 C4 1.365(4) . ?
C4 C5 1.391(3) . ?
C4 H4 0.9500 . ?
C5 C6 1.391(3) . ?
C5 H5 0.9500 . ?
C6 C7 1.511(3) . ?
C7 C8 1.522(3) . ?
C7 H7A 0.9900 . ?
C7 H7B 0.9900 . ?
C8 C9 1.356(3) . ?
C9 C10 1.455(3) . ?
C9 H9 0.9500 . ?
C10 C11 1.403(3) . ?
C10 C15 1.404(3) . ?
C11 C12 1.388(3) . ?
C11 H11 0.9500 . ?
C12 C13 1.372(4) . ?
C12 H12 0.9500 . ?
C13 C14 1.372(3) . ?
C14 C15 1.388(3) . ?
C14 H14 0.9500 . ?
C15 H15 0.9500 . ?
O2 C18 1.414(3) . yes
O2 C18A 1.438(4) . yes
O2 C17 1.441(3) . yes
O2 C17A 1.441(4) . yes
C16 C17 1.528(5) . ?
C16 H16A 0.9800 . ?
C16 H16B 0.9800 . ?
C16 H16C 0.9800 . ?
C17 H17A 0.9900 . ?
C17 H17B 0.9900 . ?
C16A C17A 1.541(9) . ?
C16A H16D 0.9800 . ?
C16A H16E 0.9800 . ?
C16A H16F 0.9800 . ?
C17A H17C 0.9900 . ?
C17A H17D 0.9900 . ?
C16B H16G 0.9800 . ?
C16B H16H 0.9800 . ?
C16B H16I 0.9800 . ?
C18 C19 1.513(4) . ?
C18 H18A 0.9900 . ?
C18 H18B 0.9900 . ?
C19 H19A 0.9800 . ?
C19 H19B 0.9800 . ?
C19 H19C 0.9800 . ?
C18A C19A 1.550(10) . ?
C18A H18C 0.9900 . ?
C18A H18D 0.9900 . ?
C19A H19D 0.9800 . ?
C19A H19E 0.9800 . ?
C19A H19F 0.9800 . ?

loop_
_geom_torsion_atom_site_label_1
_geom_torsion_atom_site_label_2
_geom_torsion_atom_site_label_3
_geom_torsion_atom_site_label_4
_geom_torsion
_geom_torsion_site_symmetry_1
_geom_torsion_site_symmetry_4
C8 O1 Li1 O1 148.0(2) . 2_676
Li1 O1 Li1 O1 0.0 2_676 2_676
C8 O1 Li1 O2 10.4(4) . .
Li1 O1 Li1 O2 -137.6(3) 2_676 .
C8 O1 Li1 Li1 148.0(2) . 2_676
C6 C1 C2 C3 -0.5(4) . .
C1 C2 C3 C4 1.4(4) . .
C1 C2 C3 F1 -179.5(2) . .
C2 C3 C4 C5 -1.1(4) . .
F1 C3 C4 C5 179.7(2) . .
C3 C4 C5 C6 0.1(3) . .
C2 C1 C6 C5 -0.4(3) . .
C2 C1 C6 C7 -178.4(2) . .
C4 C5 C6 C1 0.7(3) . .
C4 C5 C6 C7 178.61(19) . .
C1 C6 C7 C8 102.2(2) . .
C5 C6 C7 C8 -75.6(2) . .
Li1 O1 C8 C9 92.8(3) . .
Li1 O1 C8 C9 -132.3(2) 2_676 .
Li1 O1 C8 C7 -86.5(3) . .
Li1 O1 C8 C7 48.3(3) 2_676 .
C6 C7 C8 O1 -53.9(2) . .
C6 C7 C8 C9 126.76(19) . .
O1 C8 C9 C10 -0.1(3) . .
C7 C8 C9 C10 179.21(18) . .
C8 C9 C10 C11 -168.01(19) . .
C8 C9 C10 C15 13.4(3) . .
C15 C10 C11 C12 -0.4(3) . .
C9 C10 C11 C12 -179.02(19) . .
C10 C11 C12 C13 -0.1(3) . .
C11 C12 C13 F2 179.36(19) . .
C11 C12 C13 C14 0.7(3) . .
F2 C13 C14 C15 -179.53(18) . .
C12 C13 C14 C15 -0.9(3) . .
C13 C14 C15 C10 0.4(3) . .
C11 C10 C15 C14 0.2(3) . .
C9 C10 C15 C14 178.78(19) . .
O1 Li1 O2 C18 -59.2(4) . .
O1 Li1 O2 C18 172.4(4) 2_676 .
Li1 Li1 O2 C18 -128.7(5) 2_676 .
O1 Li1 O2 C18A -31.7(17) . .
O1 Li1 O2 C18A -160.1(17) 2_676 .
Li1 Li1 O2 C18A -101.2(17) 2_676 .
O1 Li1 O2 C17 127.4(3) . .
O1 Li1 O2 C17 -1.0(3) 2_676 .
Li1 Li1 O2 C17 57.9(5) 2_676 .
O1 Li1 O2 C17A 93.2(7) . .
O1 Li1 O2 C17A -35.2(7) 2_676 .
Li1 Li1 O2 C17A 23.6(8) 2_676 .
C18 O2 C17 C16 82.7(4) . .
C18A O2 C17 C16 55.0(16) . .
C17A O2 C17 C16 20.0(10) . .
Li1 O2 C17 C16 -103.2(3) . .
C18 O2 C17A C16A 107.1(10) . .
C18A O2 C17A C16A 82.9(15) . .
C17 O2 C17A C16A -126.0(16) . .
Li1 O2 C17A C16A -51.2(12) . .
C18A O2 C18 C19 -68(4) . .
C17 O2 C18 C19 -177.7(3) . .
C17A O2 C18 C19 -148.9(6) . .
Li1 O2 C18 C19 9.1(6) . .
C18 O2 C18A C19A -46(2) . .
C17 O2 C18A C19A 39(4) . .
C17A O2 C18A C19A 57(4) . .
Li1 O2 C18A C19A -164(3) . .
